data_7204748
loop_
_publ_author_name
'Neeraj, S.'
'Rao, C. N. R.'
'Cheetham, Anthony K.'

_publ_section_title
;
 Open-framework zinc and cobalt phosphates synthesized by the
 tributylphosphate routeElectronic supplementary information (ESI)
 available: Tables S1?16: Atomic coordinates, equivalent isotropic
 displacement parameters and bond lengths and angles for compounds
 I?VII. See http://www.rsc.org/suppdata/jm/b3/b311529a/
;
_journal_issue 5
_journal_name_full 'Journal of Materials Chemistry'
_journal_page_first 814
_journal_paper_doi 10.1039/b311529a
_journal_volume 14
_journal_year 2004
_chemical_formula_moiety '[C4N2H12]3[Co2(OH)(HPO4)3]2'
_chemical_formula_sum 'C6 H21 Co2 N3 O13 P3'
_chemical_formula_weight 554.03
_chemical_name_common 'Cobalt Phosphate'
_chemical_name_systematic
;
?
;
_space_group_IT_number 14
_symmetry_space_group_name_Hall '-P 2yn'
_symmetry_space_group_name_H-M 'P 1 21/n 1'
_atom_sites_solution_hydrogens geom
_atom_sites_solution_primary direct
_atom_sites_solution_secondary difmap
_audit_creation_method SHELXL-97
_cell_angle_alpha 90.00
_cell_angle_beta 93.131(4)
_cell_angle_gamma 90.00
_cell_formula_units_Z 4
_cell_length_a 7.2743(18)
_cell_length_b 23.030(6)
_cell_length_c 9.873(2)
_cell_measurement_temperature 293(2)
_cell_volume 1651.5(7)
_computing_structure_refinement 'SHELXL-97 (Sheldrick, 1997)'
_computing_structure_solution 'SHELXS-97 (Sheldrick, 1990)'
_diffrn_ambient_temperature 293(2)
_diffrn_measured_fraction_theta_full 0.946
_diffrn_measured_fraction_theta_max 0.946
_diffrn_radiation_monochromator graphite
_diffrn_radiation_source 'fine-focus sealed tube'
_diffrn_radiation_type MoK\a
_diffrn_radiation_wavelength 0.71073
_diffrn_reflns_av_R_equivalents 0.0640
_diffrn_reflns_av_sigmaI/netI 0.0615
_diffrn_reflns_limit_h_max 9
_diffrn_reflns_limit_h_min -9
_diffrn_reflns_limit_k_max 29
_diffrn_reflns_limit_k_min -28
_diffrn_reflns_limit_l_max 6
_diffrn_reflns_limit_l_min -13
_diffrn_reflns_number 10083
_diffrn_reflns_theta_full 28.24
_diffrn_reflns_theta_max 28.24
_diffrn_reflns_theta_min 2.25
_exptl_absorpt_coefficient_mu 2.377
_exptl_crystal_density_diffrn 2.228
_exptl_crystal_density_method 'not measured'
_exptl_crystal_F_000 1124
_refine_diff_density_max 1.253
_refine_diff_density_min -0.943
_refine_diff_density_rms 0.178
_refine_ls_extinction_method none
_refine_ls_goodness_of_fit_ref 1.030
_refine_ls_hydrogen_treatment mixed
_refine_ls_matrix_type full
_refine_ls_number_parameters 243
_refine_ls_number_reflns 3857
_refine_ls_number_restraints 0
_refine_ls_restrained_S_all 1.030
_refine_ls_R_factor_all 0.0727
_refine_ls_R_factor_gt 0.0501
_refine_ls_shift/su_max 0.000
_refine_ls_shift/su_mean 0.000
_refine_ls_structure_factor_coef Fsqd
_refine_ls_weighting_details 'calc w=1/[\s^2^(Fo^2^)+(0.0894P)^2^+0.0000P] where P=(Fo^2^+2Fc^2^)/3'
_refine_ls_weighting_scheme calc
_refine_ls_wR_factor_gt 0.1348
_refine_ls_wR_factor_ref 0.1464
_reflns_number_gt 2831
_reflns_number_total 3857
_reflns_threshold_expression >2sigma(I)
_cod_data_source_file b311529a.txt
_cod_data_source_block COMPOUND_VI
_cod_original_cell_volume 1651.4(7)
_cod_database_code 7204748

loop_
_symmetry_equiv_pos_as_xyz
'x, y, z'
'-x+1/2, y+1/2, -z+1/2'
'-x, -y, -z'
'x-1/2, -y-1/2, z-1/2'

loop_
_atom_site_label
_atom_site_type_symbol
_atom_site_fract_x
_atom_site_fract_y
_atom_site_fract_z
_atom_site_U_iso_or_equiv
_atom_site_adp_type
_atom_site_occupancy
_atom_site_symmetry_multiplicity
_atom_site_calc_flag
_atom_site_refinement_flags
_atom_site_disorder_assembly
_atom_site_disorder_group
Co1 Co 0.71128(8) 0.07323(3) 0.03494(6) 0.01301(17) Uani 1 1 d . . .
Co2 Co 1.20970(8) 0.08465(3) 0.04708(6) 0.01333(17) Uani 1 1 d . . .
P1 P 0.97226(16) 0.14967(5) 0.26149(12) 0.0137(3) Uani 1 1 d . . .
P2 P 1.43521(16) 0.13788(5) -0.19910(11) 0.0132(3) Uani 1 1 d . . .
P3 P 1.02557(15) 0.02619(5) -0.16677(11) 0.0117(2) Uani 1 1 d . . .
O1 O 0.6167(4) 0.11595(16) -0.1332(3) 0.0233(8) Uani 1 1 d . . .
O2 O 1.4621(10) 0.0643(3) 0.1132(7) 0.0036(19) Uiso 0.50 1 d P . .
O2A O 1.4640(10) 0.0765(3) 0.1237(7) 0.0010(18) Uiso 0.50 1 d P . .
O3 O 0.7843(4) -0.00531(14) 0.1127(3) 0.0174(7) Uani 1 1 d . . .
O4 O 0.7982(4) 0.13335(14) 0.1760(3) 0.0201(7) Uani 1 1 d . . .
O5 O 0.9629(4) 0.07158(13) -0.0638(3) 0.0153(7) Uani 1 1 d . . .
O6 O 1.1395(4) 0.15133(14) 0.1738(3) 0.0193(7) Uani 1 1 d . . .
O7 O 1.2880(4) 0.14636(13) -0.0961(3) 0.0157(7) Uani 1 1 d . . .
O8 O 1.1174(4) 0.02106(14) 0.1920(3) 0.0160(7) Uani 1 1 d . . .
O9 O 0.9472(5) 0.20496(14) 0.3394(3) 0.0207(7) Uani 1 1 d . . .
O10 O 1.0080(5) 0.10130(15) 0.3741(3) 0.0269(8) Uani 1 1 d . . .
H1 H 1.0444 0.0715 0.3388 0.040 Uiso 1 1 calc R . .
O11 O 1.3675(5) 0.09834(15) -0.3159(3) 0.0212(7) Uani 1 1 d . . .
O12 O 1.4745(5) 0.19742(15) -0.2685(3) 0.0235(8) Uani 1 1 d . . .
H2 H 1.4573 0.2239 -0.2152 0.035 Uiso 1 1 calc R . .
O13 O 1.0467(5) 0.05690(15) -0.3064(3) 0.0197(7) Uani 1 1 d . . .
H3 H 1.1509 0.0703 -0.3090 0.030 Uiso 1 1 calc R . .
N1 N 0.5273(7) 0.2444(2) 0.1452(5) 0.0375(12) Uani 1 1 d . . .
H13 H 0.5076 0.2324 0.0589 0.045 Uiso 1 1 calc R . .
H12 H 0.6468 0.2543 0.1574 0.045 Uiso 1 1 calc R . .
N2 N 0.3902(7) 0.2664(2) 0.4073(5) 0.0360(12) Uani 1 1 d . . .
H15 H 0.2709 0.2563 0.3944 0.043 Uiso 1 1 calc R . .
H14 H 0.4093 0.2781 0.4939 0.043 Uiso 1 1 calc R . .
N3 N 0.4361(6) -0.00258(18) 0.3599(4) 0.0219(9) Uani 1 1 d . . .
H21 H 0.5054 -0.0317 0.3294 0.026 Uiso 1 1 calc R . .
H20 H 0.3624 0.0103 0.2901 0.026 Uiso 1 1 calc R . .
C1 C 0.4874(6) 0.19643(18) 0.2374(4) 0.0117(8) Uani 1 1 d . . .
H4 H 0.5701 0.1644 0.2220 0.014 Uiso 1 1 calc R . .
H5 H 0.3624 0.1830 0.2175 0.014 Uiso 1 1 calc R . .
C2 C 0.5086(7) 0.2145(2) 0.3831(5) 0.0241(11) Uani 1 1 d . . .
H6 H 0.6365 0.2239 0.4062 0.029 Uiso 1 1 calc R . .
H7 H 0.4734 0.1827 0.4406 0.029 Uiso 1 1 calc R . .
C3 C 0.4310(6) 0.31497(17) 0.3150(4) 0.0126(9) Uani 1 1 d . . .
H8 H 0.5560 0.3283 0.3352 0.015 Uiso 1 1 calc R . .
H9 H 0.3485 0.3471 0.3308 0.015 Uiso 1 1 calc R . .
C4 C 0.4097(7) 0.2972(2) 0.1685(5) 0.0238(11) Uani 1 1 d . . .
H10 H 0.4468 0.3289 0.1113 0.029 Uiso 1 1 calc R . .
H11 H 0.2816 0.2883 0.1447 0.029 Uiso 1 1 calc R . .
C5 C 0.5579(8) 0.0455(2) 0.4114(5) 0.0287(12) Uani 1 1 d . . .
H17 H 0.4833 0.0779 0.4391 0.034 Uiso 1 1 calc R . .
H16 H 0.6337 0.0588 0.3398 0.034 Uiso 1 1 calc R . .
C6 C 0.3211(7) -0.0248(3) 0.4697(5) 0.0287(12) Uani 1 1 d . . .
H19 H 0.2446 -0.0565 0.4351 0.034 Uiso 1 1 calc R . .
H18 H 0.2409 0.0059 0.4988 0.034 Uiso 1 1 calc R . .

loop_
_atom_site_aniso_label
_atom_site_aniso_U_11
_atom_site_aniso_U_22
_atom_site_aniso_U_33
_atom_site_aniso_U_23
_atom_site_aniso_U_13
_atom_site_aniso_U_12
Co1 0.0126(3) 0.0166(3) 0.0094(3) 0.0012(2) -0.0032(2) 0.0012(2)
Co2 0.0122(3) 0.0181(3) 0.0093(3) -0.0002(2) -0.0040(2) -0.0005(2)
P1 0.0151(6) 0.0157(6) 0.0102(5) -0.0019(4) -0.0013(4) 0.0000(4)
P2 0.0127(6) 0.0177(6) 0.0090(5) 0.0018(4) -0.0024(4) -0.0002(4)
P3 0.0120(5) 0.0153(5) 0.0071(5) 0.0008(4) -0.0041(4) -0.0001(4)
O1 0.0136(16) 0.038(2) 0.0183(18) 0.0103(15) -0.0039(13) 0.0024(14)
O3 0.0141(16) 0.0198(16) 0.0176(17) 0.0041(13) -0.0057(13) 0.0014(13)
O4 0.0146(16) 0.0270(18) 0.0182(17) -0.0094(14) -0.0033(13) 0.0007(13)
O5 0.0165(16) 0.0177(15) 0.0116(16) -0.0015(12) -0.0014(12) 0.0009(13)
O6 0.0173(17) 0.0241(18) 0.0165(17) -0.0057(13) 0.0018(13) -0.0041(13)
O7 0.0140(16) 0.0204(17) 0.0125(16) 0.0010(12) -0.0011(12) 0.0016(12)
O8 0.0169(16) 0.0186(16) 0.0121(15) 0.0003(12) -0.0041(12) -0.0022(13)
O9 0.0277(19) 0.0194(17) 0.0150(17) -0.0071(13) 0.0011(14) -0.0014(14)
O10 0.042(2) 0.0245(19) 0.0145(17) 0.0023(14) -0.0013(16) 0.0053(16)
O11 0.0220(18) 0.0274(18) 0.0140(17) -0.0051(13) -0.0021(14) -0.0033(14)
O12 0.032(2) 0.0203(17) 0.0184(18) 0.0032(13) 0.0043(15) -0.0022(14)
O13 0.0152(16) 0.0326(19) 0.0108(16) 0.0053(13) -0.0027(13) -0.0054(14)
N1 0.032(3) 0.055(3) 0.025(3) -0.008(2) 0.001(2) 0.001(2)
N2 0.033(3) 0.052(3) 0.024(3) -0.008(2) 0.003(2) -0.003(2)
N3 0.028(2) 0.029(2) 0.0072(19) -0.0030(16) -0.0107(16) 0.0043(18)
C1 0.010(2) 0.0105(19) 0.014(2) -0.0012(15) 0.0012(16) 0.0051(15)
C2 0.027(3) 0.030(3) 0.015(2) 0.001(2) -0.004(2) 0.003(2)
C3 0.016(2) 0.0088(19) 0.013(2) -0.0073(15) 0.0010(17) 0.0006(16)
C4 0.025(3) 0.030(3) 0.016(2) 0.001(2) -0.004(2) 0.005(2)
C5 0.039(3) 0.028(3) 0.018(3) 0.006(2) -0.005(2) -0.006(2)
C6 0.026(3) 0.039(3) 0.020(3) -0.004(2) -0.005(2) -0.008(2)

loop_
_atom_type_symbol
_atom_type_description
_atom_type_scat_dispersion_real
_atom_type_scat_dispersion_imag
_atom_type_scat_source
C C 0.0033 0.0016 'International Tables Vol C Tables 4.2.6.8 and 6.1.1.4'
H H 0.0000 0.0000 'International Tables Vol C Tables 4.2.6.8 and 6.1.1.4'
N N 0.0061 0.0033 'International Tables Vol C Tables 4.2.6.8 and 6.1.1.4'
O O 0.0106 0.0060 'International Tables Vol C Tables 4.2.6.8 and 6.1.1.4'
P P 0.1023 0.0942 'International Tables Vol C Tables 4.2.6.8 and 6.1.1.4'
Co Co 0.3494 0.9721 'International Tables Vol C Tables 4.2.6.8 and 6.1.1.4'

loop_
_geom_angle_atom_site_label_1
_geom_angle_atom_site_label_2
_geom_angle_atom_site_label_3
_geom_angle
_geom_angle_site_symmetry_1
_geom_angle_site_symmetry_3
_geom_angle_publ_flag
O1 Co1 O2 95.3(2) . 1_455 ?
O1 Co1 O3 144.88(14) . . ?
O2 Co1 O3 89.2(2) 1_455 . ?
O1 Co1 O4 108.05(14) . . ?
O2 Co1 O4 93.4(2) 1_455 . ?
O3 Co1 O4 106.41(13) . . ?
O1 Co1 O2A 93.8(2) . 1_455 ?
O2 Co1 O2A 8.5(3) 1_455 1_455 ?
O3 Co1 O2A 95.1(2) . 1_455 ?
O4 Co1 O2A 86.0(2) . 1_455 ?
O1 Co1 O5 83.95(13) . . ?
O2 Co1 O5 171.6(2) 1_455 . ?
O3 Co1 O5 86.73(12) . . ?
O4 Co1 O5 94.74(12) . . ?
O2A Co1 O5 177.7(2) 1_455 . ?
O2A Co2 O2 8.8(3) . . ?
O2A Co2 O6 95.5(2) . . ?
O2 Co2 O6 103.5(2) . . ?
O2A Co2 O5 163.2(2) . . ?
O2 Co2 O5 154.7(2) . . ?
O6 Co2 O5 101.09(13) . . ?
O2A Co2 O7 92.2(2) . . ?
O2 Co2 O7 95.8(2) . . ?
O6 Co2 O7 89.40(13) . . ?
O5 Co2 O7 90.10(12) . . ?
O2A Co2 O8 90.0(2) . . ?
O2 Co2 O8 86.4(2) . . ?
O6 Co2 O8 90.40(13) . . ?
O5 Co2 O8 87.72(12) . . ?
O7 Co2 O8 177.73(12) . . ?
O2A Co2 P3 130.4(2) . . ?
O2 Co2 P3 122.5(2) . . ?
O6 Co2 P3 134.03(10) . . ?
O5 Co2 P3 33.14(9) . . ?
O7 Co2 P3 87.36(9) . . ?
O8 Co2 P3 91.16(9) . . ?
O9 P1 O4 111.8(2) . . ?
O9 P1 O6 112.98(19) . . ?
O4 P1 O6 110.67(18) . . ?
O9 P1 O10 104.8(2) . . ?
O4 P1 O10 108.3(2) . . ?
O6 P1 O10 108.0(2) . . ?
O1 P2 O7 112.33(18) 1_655 . ?
O1 P2 O11 111.1(2) 1_655 . ?
O7 P2 O11 111.65(18) . . ?
O1 P2 O12 107.6(2) 1_655 . ?
O7 P2 O12 109.29(19) . . ?
O11 P2 O12 104.51(19) . . ?
O8 P3 O3 115.47(19) 3_755 3_755 ?
O8 P3 O5 111.67(18) 3_755 . ?
O3 P3 O5 106.03(18) 3_755 . ?
O8 P3 O13 106.22(18) 3_755 . ?
O3 P3 O13 108.58(18) 3_755 . ?
O5 P3 O13 108.72(18) . . ?
O8 P3 Co2 140.22(13) 3_755 . ?
O3 P3 Co2 59.99(13) 3_755 . ?
O5 P3 Co2 47.21(12) . . ?
O13 P3 Co2 112.52(14) . . ?
P2 O1 Co1 139.5(2) 1_455 . ?
Co2 O2 Co1 133.5(4) . 1_655 ?
Co2 O2A Co1 132.0(4) . 1_655 ?
P3 O3 Co1 128.73(19) 3_755 . ?
P1 O4 Co1 139.5(2) . . ?
P3 O5 Co2 99.65(16) . . ?
P3 O5 Co1 127.45(18) . . ?
Co2 O5 Co1 119.94(15) . . ?
P1 O6 Co2 123.70(19) . . ?
P2 O7 Co2 125.83(18) . . ?
P3 O8 Co2 127.41(18) 3_755 . ?
P1 O10 H1 109.5 . . ?
P2 O12 H2 109.5 . . ?
P3 O13 H3 109.5 . . ?
C1 N1 C4 112.2(4) . . ?
C1 N1 H13 109.2 . . ?
C4 N1 H13 109.2 . . ?
C1 N1 H12 109.2 . . ?
C4 N1 H12 109.2 . . ?
H13 N1 H12 107.9 . . ?
C3 N2 C2 111.5(4) . . ?
C3 N2 H15 109.3 . . ?
C2 N2 H15 109.3 . . ?
C3 N2 H14 109.3 . . ?
C2 N2 H14 109.3 . . ?
H15 N2 H14 108.0 . . ?
C5 N3 C6 110.6(4) . . ?
C5 N3 H21 109.5 . . ?
C6 N3 H21 109.5 . . ?
C5 N3 H20 109.5 . . ?
C6 N3 H20 109.5 . . ?
H21 N3 H20 108.1 . . ?
N1 C1 C2 111.9(4) . . ?
N1 C1 H4 109.2 . . ?
C2 C1 H4 109.2 . . ?
N1 C1 H5 109.2 . . ?
C2 C1 H5 109.2 . . ?
H4 C1 H5 107.9 . . ?
C1 C2 N2 110.1(4) . . ?
C1 C2 H6 109.6 . . ?
N2 C2 H6 109.6 . . ?
C1 C2 H7 109.6 . . ?
N2 C2 H7 109.6 . . ?
H6 C2 H7 108.1 . . ?
N2 C3 C4 111.8(4) . . ?
N2 C3 H8 109.3 . . ?
C4 C3 H8 109.3 . . ?
N2 C3 H9 109.3 . . ?
C4 C3 H9 109.3 . . ?
H8 C3 H9 107.9 . . ?
C3 C4 N1 109.6(4) . . ?
C3 C4 H10 109.7 . . ?
N1 C4 H10 109.7 . . ?
C3 C4 H11 109.7 . . ?
N1 C4 H11 109.7 . . ?
H10 C4 H11 108.2 . . ?
N3 C5 C6 110.0(4) . 3_656 ?
N3 C5 H17 109.7 . . ?
C6 C5 H17 109.7 3_656 . ?
N3 C5 H16 109.7 . . ?
C6 C5 H16 109.7 3_656 . ?
H17 C5 H16 108.2 . . ?
N3 C6 C5 110.3(4) . 3_656 ?
N3 C6 H19 109.6 . . ?
C5 C6 H19 109.6 3_656 . ?
N3 C6 H18 109.6 . . ?
C5 C6 H18 109.6 3_656 . ?
H19 C6 H18 108.1 . . ?

loop_
_geom_bond_atom_site_label_1
_geom_bond_atom_site_label_2
_geom_bond_distance
_geom_bond_site_symmetry_2
_geom_bond_publ_flag
Co1 O1 2.018(3) . ?
Co1 O2 2.019(7) 1_455 ?
Co1 O3 2.024(3) . ?
Co1 O4 2.039(3) . ?
Co1 O2A 2.045(7) 1_455 ?
Co1 O5 2.121(3) . ?
Co2 O2A 1.969(7) . ?
Co2 O2 1.972(7) . ?
Co2 O6 2.062(3) . ?
Co2 O5 2.073(3) . ?
Co2 O7 2.105(3) . ?
Co2 O8 2.179(3) . ?
Co2 P3 2.7848(13) . ?
P1 O9 1.504(3) . ?
P1 O4 1.530(3) . ?
P1 O6 1.532(3) . ?
P1 O10 1.585(3) . ?
P2 O1 1.526(3) 1_655 ?
P2 O7 1.529(3) . ?
P2 O11 1.529(3) . ?
P2 O12 1.566(3) . ?
P3 O8 1.517(3) 3_755 ?
P3 O3 1.533(3) 3_755 ?
P3 O5 1.544(3) . ?
P3 O13 1.565(3) . ?
O1 P2 1.526(3) 1_455 ?
O2 Co1 2.019(7) 1_655 ?
O2A Co1 2.045(7) 1_655 ?
O3 P3 1.533(3) 3_755 ?
O8 P3 1.517(3) 3_755 ?
O10 H1 0.8200 . ?
O12 H2 0.8200 . ?
O13 H3 0.8200 . ?
N1 C1 1.471(6) . ?
N1 C4 1.511(7) . ?
N1 H13 0.9000 . ?
N1 H12 0.9000 . ?
N2 C3 1.483(6) . ?
N2 C2 1.500(7) . ?
N2 H15 0.9000 . ?
N2 H14 0.9000 . ?
N3 C5 1.490(6) . ?
N3 C6 1.495(7) . ?
N3 H21 0.9000 . ?
N3 H20 0.9000 . ?
C1 C2 1.497(6) . ?
C1 H4 0.9700 . ?
C1 H5 0.9700 . ?
C2 H6 0.9700 . ?
C2 H7 0.9700 . ?
C3 C4 1.503(6) . ?
C3 H8 0.9700 . ?
C3 H9 0.9700 . ?
C4 H10 0.9700 . ?
C4 H11 0.9700 . ?
C5 C6 1.506(7) 3_656 ?
C5 H17 0.9700 . ?
C5 H16 0.9700 . ?
C6 C5 1.506(7) 3_656 ?
C6 H19 0.9700 . ?
C6 H18 0.9700 . ?
